data_1505236
loop_
_publ_author_name
'Basavaiah, Deevi'
'Reddy, Kanumuri Ramesh'

_publ_section_title
;
 Simple and one-pot protocol for synthesis of indene-spiro-oxindoles
 involving tandem Prins and Friedel-Crafts reactions.
;
_journal_issue 1
_journal_name_full 'Organic letters'
_journal_page_first 57
_journal_page_last 60
_journal_paper_doi 10.1021/ol062561m
_journal_volume 9
_journal_year 2007
_chemical_formula_moiety 'C24 H19 N O3'
_chemical_formula_sum 'C24 H19 N O3'
_chemical_formula_weight 369.40
_chemical_melting_point 204(2)
_chemical_name_systematic
; 
'[6-Methoxy-3-(4-methoxyphenyl)
 -1H-indene]-1-spiro-3'-(indolin-2'-one) 
;
_space_group_IT_number 14
_symmetry_cell_setting monoclinic
_symmetry_space_group_name_Hall '-P 2ybc'
_symmetry_space_group_name_H-M 'P 1 21/c 1'
_atom_sites_solution_hydrogens geom
_atom_sites_solution_primary direct
_atom_sites_solution_secondary difmap
_audit_creation_method SHELXL-97
_cell_angle_alpha 90.00
_cell_angle_beta 113.2430(10)
_cell_angle_gamma 90.00
_cell_formula_units_Z 8
_cell_length_a 23.3988(15)
_cell_length_b 9.0998(6)
_cell_length_c 19.3653(13)
_cell_measurement_temperature 298
_cell_volume 3788.7(4)
_computing_cell_refinement 'Bruker SMART'
_computing_data_collection 'Bruker SMART'
_computing_data_reduction 'Bruker SAINT'
_computing_structure_refinement 'SHELXL-97 (Sheldrick, 1997)'
_computing_structure_solution 'SHELXS-97 (Sheldrick, 1990)'
_diffrn_ambient_temperature 298
_diffrn_measured_fraction_theta_full 0.999
_diffrn_measured_fraction_theta_max 0.999
_diffrn_measurement_device_type 'Bruker SMART APEX'
_diffrn_measurement_method 'phi and omega scans'
_diffrn_radiation_monochromator graphite
_diffrn_radiation_source 'fine-focus sealed tube'
_diffrn_radiation_type MoK\a
_diffrn_radiation_wavelength 0.71073
_diffrn_reflns_av_R_equivalents 0.0579
_diffrn_reflns_av_sigmaI/netI 0.0714
_diffrn_reflns_limit_h_max 24
_diffrn_reflns_limit_h_min -28
_diffrn_reflns_limit_k_max 7
_diffrn_reflns_limit_k_min -11
_diffrn_reflns_limit_l_max 23
_diffrn_reflns_limit_l_min -22
_diffrn_reflns_number 25560
_diffrn_reflns_theta_full 26.05
_diffrn_reflns_theta_max 26.05
_diffrn_reflns_theta_min 1.89
_exptl_absorpt_coefficient_mu 0.086
_exptl_absorpt_correction_T_max 0.9898
_exptl_absorpt_correction_T_min 0.9636
_exptl_absorpt_correction_type multi-scan
_exptl_absorpt_process_details SADABS
_exptl_crystal_colour colorless
_exptl_crystal_density_diffrn 1.295
_exptl_crystal_density_method 'not measured'
_exptl_crystal_description rectangular
_exptl_crystal_F_000 1552
_exptl_crystal_size_max 0.29
_exptl_crystal_size_mid 0.12
_exptl_crystal_size_min 0.08
_refine_diff_density_max 0.160
_refine_diff_density_min -0.163
_refine_diff_density_rms 0.032
_refine_ls_extinction_method SHELXL
_refine_ls_goodness_of_fit_ref 1.021
_refine_ls_hydrogen_treatment noref
_refine_ls_matrix_type full
_refine_ls_number_parameters 509
_refine_ls_number_reflns 7467
_refine_ls_number_restraints 0
_refine_ls_restrained_S_all 1.021
_refine_ls_R_factor_all 0.1204
_refine_ls_R_factor_gt 0.0661
_refine_ls_shift/su_max 0.000
_refine_ls_shift/su_mean 0.000
_refine_ls_structure_factor_coef Fsqd
_refine_ls_weighting_details 'calc w=1/[\s^2^(Fo^2^)+(0.0349P)^2^+0.0000P] where P=(Fo^2^+2Fc^2^)/3'
_refine_ls_weighting_scheme calc
_refine_ls_wR_factor_gt 0.0998
_refine_ls_wR_factor_ref 0.1138
_reflns_number_gt 4415
_reflns_number_total 7467
_reflns_threshold_expression >2sigma(I)
_cod_data_source_file ol062561msi20061017_041629.cif
_cod_data_source_block 5
_cod_original_sg_symbol_H-M 'P 21/c'
_cod_database_code 1505236

loop_
_symmetry_equiv_pos_as_xyz
'x, y, z'
'-x, y+1/2, -z+1/2'
'-x, -y, -z'
'x, -y-1/2, z-1/2'

loop_
_atom_site_label
_atom_site_type_symbol
_atom_site_fract_x
_atom_site_fract_y
_atom_site_fract_z
_atom_site_U_iso_or_equiv
_atom_site_adp_type
_atom_site_occupancy
_atom_site_symmetry_multiplicity
_atom_site_calc_flag
_atom_site_refinement_flags
O1 O -0.00297(8) 0.41579(18) 0.08511(9) 0.0492(5) Uani 1 1 d .
O2 O 0.15665(9) 0.6527(2) 0.57360(11) 0.0737(6) Uani 1 1 d .
O3 O 0.04468(10) -0.1801(2) 0.16595(12) 0.0800(6) Uani 1 1 d .
N1 N 0.08105(9) 0.4608(2) 0.05538(10) 0.0453(5) Uani 1 1 d .
H1 H 0.0616 0.5027 0.0126 0.054 Uiso 1 1 calc R
C1 C 0.05317(12) 0.4108(2) 0.10019(12) 0.0381(6) Uani 1 1 d .
C2 C 0.10353(10) 0.3535(3) 0.17317(12) 0.0385(6) Uani 1 1 d .
C3 C 0.16157(11) 0.3664(2) 0.15572(13) 0.0407(6) Uani 1 1 d .
C4 C 0.14549(11) 0.4360(3) 0.08715(13) 0.0413(6) Uani 1 1 d .
C5 C 0.18921(13) 0.4735(3) 0.05861(15) 0.0562(7) Uani 1 1 d .
H5 H 0.1779 0.5213 0.0127 0.067 Uiso 1 1 calc R
C6 C 0.25045(13) 0.4368(3) 0.10144(16) 0.0660(8) Uani 1 1 d .
H6 H 0.2811 0.4610 0.0842 0.079 Uiso 1 1 calc R
C7 C 0.26670(13) 0.3653(3) 0.16882(16) 0.0661(8) Uani 1 1 d .
H7 H 0.3081 0.3404 0.1960 0.079 Uiso 1 1 calc R
C8 C 0.22243(12) 0.3293(3) 0.19719(14) 0.0560(7) Uani 1 1 d .
H8 H 0.2337 0.2813 0.2431 0.067 Uiso 1 1 calc R
C9 C 0.09047(10) 0.2059(3) 0.20015(13) 0.0395(6) Uani 1 1 d .
C10 C 0.09327(11) 0.2206(3) 0.27298(13) 0.0413(6) Uani 1 1 d .
C11 C 0.08066(12) 0.1007(3) 0.30844(15) 0.0547(7) Uani 1 1 d .
H11 H 0.0823 0.1091 0.3570 0.066 Uiso 1 1 calc R
C12 C 0.06559(12) -0.0318(3) 0.27082(16) 0.0601(8) Uani 1 1 d .
H12 H 0.0577 -0.1133 0.2947 0.072 Uiso 1 1 calc R
C13 C 0.06208(12) -0.0447(3) 0.19807(16) 0.0528(7) Uani 1 1 d .
C14 C 0.07487(11) 0.0746(3) 0.16197(14) 0.0477(7) Uani 1 1 d .
H14 H 0.0730 0.0661 0.1133 0.057 Uiso 1 1 calc R
C15 C 0.10569(10) 0.3764(3) 0.29590(13) 0.0394(6) Uani 1 1 d .
C16 C 0.11489(11) 0.4387(3) 0.36983(13) 0.0404(6) Uani 1 1 d .
C17 C 0.08932(11) 0.5738(3) 0.37535(14) 0.0454(6) Uani 1 1 d .
H17 H 0.0621 0.6199 0.3320 0.054 Uiso 1 1 calc R
C18 C 0.10356(11) 0.6407(3) 0.44376(15) 0.0509(7) Uani 1 1 d .
H18 H 0.0860 0.7311 0.4463 0.061 Uiso 1 1 calc R
C19 C 0.14384(11) 0.5739(3) 0.50871(14) 0.0494(7) Uani 1 1 d .
C20 C 0.16795(11) 0.4374(3) 0.50568(13) 0.0517(7) Uani 1 1 d .
H20 H 0.1940 0.3903 0.5494 0.062 Uiso 1 1 calc R
C21 C 0.15266(12) 0.3712(3) 0.43614(14) 0.0500(7) Uani 1 1 d .
H21 H 0.1684 0.2782 0.4341 0.060 Uiso 1 1 calc R
C22 C 0.10902(10) 0.4523(3) 0.23853(13) 0.0405(6) Uani 1 1 d .
H22 H 0.1141 0.5537 0.2387 0.049 Uiso 1 1 calc R
C23 C 0.01817(13) -0.1888(3) 0.08658(17) 0.0736(9) Uani 1 1 d .
H23A H -0.0125 -0.1130 0.0667 0.110 Uiso 1 1 calc R
H23B H -0.0011 -0.2831 0.0715 0.110 Uiso 1 1 calc R
H23C H 0.0501 -0.1762 0.0677 0.110 Uiso 1 1 calc R
C24 C 0.20645(14) 0.6062(4) 0.63999(16) 0.0900(11) Uani 1 1 d .
H24A H 0.1972 0.5111 0.6544 0.135 Uiso 1 1 calc R
H24B H 0.2120 0.6753 0.6796 0.135 Uiso 1 1 calc R
H24C H 0.2439 0.6007 0.6310 0.135 Uiso 1 1 calc R
O4 O 0.50256(8) 0.44162(18) 0.40984(9) 0.0499(5) Uani 1 1 d .
O5 O 0.53691(9) -0.15852(19) 0.36692(11) 0.0718(6) Uani 1 1 d .
O6 O 0.65324(10) 0.7032(2) 0.08460(11) 0.0796(6) Uani 1 1 d .
N2 N 0.58098(9) 0.4575(2) 0.52711(11) 0.0481(5) Uani 1 1 d .
H2 H 0.5605 0.4993 0.5500 0.058 Uiso 1 1 calc R
C25 C 0.55667(12) 0.4245(3) 0.45339(14) 0.0418(6) Uani 1 1 d .
C26 C 0.60950(11) 0.3618(3) 0.43281(13) 0.0419(6) Uani 1 1 d .
C27 C 0.66258(12) 0.3542(3) 0.50921(13) 0.0426(6) Uani 1 1 d .
C28 C 0.64368(12) 0.4160(3) 0.56229(13) 0.0440(6) Uani 1 1 d .
C29 C 0.68281(13) 0.4286(3) 0.63682(14) 0.0561(7) Uani 1 1 d .
H29 H 0.6698 0.4729 0.6714 0.067 Uiso 1 1 calc R
C30 C 0.74231(14) 0.3729(3) 0.65825(16) 0.0657(8) Uani 1 1 d .
H30 H 0.7697 0.3786 0.7084 0.079 Uiso 1 1 calc R
C31 C 0.76167(13) 0.3093(3) 0.60692(18) 0.0678(9) Uani 1 1 d .
H31 H 0.8018 0.2721 0.6228 0.081 Uiso 1 1 calc R
C32 C 0.72196(12) 0.3000(3) 0.53153(16) 0.0581(8) Uani 1 1 d .
H32 H 0.7354 0.2578 0.4968 0.070 Uiso 1 1 calc R
C33 C 0.59179(10) 0.2220(3) 0.38769(13) 0.0397(6) Uani 1 1 d .
C34 C 0.59326(10) 0.2451(3) 0.31748(13) 0.0389(6) Uani 1 1 d .
C35 C 0.57592(11) 0.1311(3) 0.26540(14) 0.0467(7) Uani 1 1 d .
H35 H 0.5765 0.1442 0.2180 0.056 Uiso 1 1 calc R
C36 C 0.55793(11) -0.0010(3) 0.28470(15) 0.0511(7) Uani 1 1 d .
H36 H 0.5464 -0.0775 0.2500 0.061 Uiso 1 1 calc R
C37 C 0.55658(11) -0.0226(3) 0.35479(15) 0.0490(7) Uani 1 1 d .
C38 C 0.57362(10) 0.0897(3) 0.40733(14) 0.0452(6) Uani 1 1 d .
H38 H 0.5728 0.0762 0.4546 0.054 Uiso 1 1 calc R
C39 C 0.61139(10) 0.3987(3) 0.31318(13) 0.0402(6) Uani 1 1 d .
C40 C 0.61891(11) 0.4698(3) 0.24853(13) 0.0405(6) Uani 1 1 d .
C41 C 0.59448(11) 0.6086(3) 0.22485(14) 0.0476(7) Uani 1 1 d .
H41 H 0.5700 0.6530 0.2468 0.057 Uiso 1 1 calc R
C42 C 0.60598(12) 0.6812(3) 0.16953(14) 0.0541(7) Uani 1 1 d .
H42 H 0.5889 0.7738 0.1540 0.065 Uiso 1 1 calc R
C43 C 0.64279(12) 0.6179(3) 0.13681(14) 0.0504(7) Uani 1 1 d .
C44 C 0.66547(12) 0.4792(3) 0.15708(14) 0.0550(7) Uani 1 1 d .
H44 H 0.6891 0.4344 0.1341 0.066 Uiso 1 1 calc R
C45 C 0.65293(11) 0.4057(3) 0.21233(13) 0.0494(7) Uani 1 1 d .
H45 H 0.6679 0.3106 0.2253 0.059 Uiso 1 1 calc R
C46 C 0.62081(11) 0.4649(3) 0.37816(13) 0.0476(7) Uani 1 1 d .
H46 H 0.6328 0.5626 0.3886 0.057 Uiso 1 1 calc R
C47 C 0.51594(14) -0.1724(3) 0.42575(16) 0.0777(10) Uani 1 1 d .
H47A H 0.5506 -0.1633 0.4732 0.117 Uiso 1 1 calc R
H47B H 0.4968 -0.2669 0.4227 0.117 Uiso 1 1 calc R
H47C H 0.4862 -0.0966 0.4213 0.117 Uiso 1 1 calc R
C48 C 0.70008(17) 0.6594(4) 0.06015(19) 0.1072(13) Uani 1 1 d .
H48A H 0.7382 0.6427 0.1030 0.161 Uiso 1 1 calc R
H48B H 0.7063 0.7352 0.0294 0.161 Uiso 1 1 calc R
H48C H 0.6876 0.5704 0.0315 0.161 Uiso 1 1 calc R

loop_
_atom_site_aniso_label
_atom_site_aniso_U_11
_atom_site_aniso_U_22
_atom_site_aniso_U_33
_atom_site_aniso_U_23
_atom_site_aniso_U_13
_atom_site_aniso_U_12
O1 0.0379(11) 0.0566(12) 0.0489(11) 0.0095(9) 0.0125(8) -0.0024(9)
O2 0.0715(14) 0.0888(16) 0.0575(13) -0.0246(12) 0.0219(11) -0.0010(11)
O3 0.1113(18) 0.0395(12) 0.0864(16) -0.0078(12) 0.0358(14) -0.0126(12)
N1 0.0439(13) 0.0520(14) 0.0364(12) 0.0136(10) 0.0121(10) 0.0024(11)
C1 0.0413(16) 0.0337(15) 0.0360(14) -0.0006(11) 0.0117(12) -0.0058(12)
C2 0.0368(15) 0.0405(16) 0.0352(14) 0.0018(12) 0.0110(11) -0.0030(12)
C3 0.0389(15) 0.0396(16) 0.0400(15) -0.0026(12) 0.0118(12) -0.0027(12)
C4 0.0400(15) 0.0422(16) 0.0403(15) 0.0005(13) 0.0143(12) -0.0012(13)
C5 0.0584(19) 0.064(2) 0.0517(17) 0.0050(15) 0.0276(15) -0.0031(15)
C6 0.0504(19) 0.086(2) 0.070(2) 0.0003(19) 0.0333(17) -0.0037(17)
C7 0.0413(18) 0.088(2) 0.064(2) 0.0028(18) 0.0152(15) 0.0047(16)
C8 0.0473(18) 0.068(2) 0.0458(16) 0.0086(15) 0.0109(14) 0.0010(15)
C9 0.0347(14) 0.0393(16) 0.0415(15) 0.0036(12) 0.0120(12) -0.0001(12)
C10 0.0431(15) 0.0393(16) 0.0394(15) 0.0052(13) 0.0140(12) 0.0017(12)
C11 0.068(2) 0.0495(19) 0.0486(17) 0.0092(15) 0.0259(15) 0.0008(15)
C12 0.078(2) 0.0395(18) 0.065(2) 0.0129(16) 0.0298(17) -0.0024(15)
C13 0.0575(18) 0.0343(17) 0.065(2) -0.0017(15) 0.0218(15) -0.0024(14)
C14 0.0512(17) 0.0445(17) 0.0482(16) -0.0031(14) 0.0203(13) -0.0013(14)
C15 0.0344(14) 0.0420(16) 0.0389(15) 0.0034(13) 0.0112(11) 0.0023(12)
C16 0.0400(15) 0.0407(16) 0.0408(15) 0.0000(13) 0.0162(12) -0.0015(12)
C17 0.0400(15) 0.0463(17) 0.0466(16) 0.0055(14) 0.0135(12) 0.0015(13)
C18 0.0470(17) 0.0448(17) 0.0625(19) -0.0072(15) 0.0232(15) 0.0015(13)
C19 0.0417(16) 0.063(2) 0.0453(16) -0.0098(15) 0.0197(13) -0.0039(15)
C20 0.0511(17) 0.062(2) 0.0390(16) 0.0044(14) 0.0152(13) 0.0096(15)
C21 0.0567(17) 0.0468(17) 0.0467(17) 0.0028(14) 0.0206(14) 0.0093(13)
C22 0.0386(14) 0.0332(14) 0.0440(15) 0.0000(12) 0.0104(12) -0.0022(12)
C23 0.077(2) 0.059(2) 0.093(3) -0.0304(18) 0.043(2) -0.0164(17)
C24 0.071(2) 0.134(3) 0.051(2) -0.027(2) 0.0093(17) -0.012(2)
O4 0.0508(11) 0.0548(12) 0.0439(10) -0.0073(9) 0.0182(9) 0.0005(9)
O5 0.0952(16) 0.0375(12) 0.0874(16) -0.0021(11) 0.0411(13) -0.0144(11)
O6 0.0932(16) 0.0863(16) 0.0729(14) 0.0228(12) 0.0472(13) -0.0055(13)
N2 0.0544(14) 0.0522(14) 0.0416(13) -0.0112(11) 0.0232(11) -0.0002(11)
C25 0.0518(17) 0.0338(15) 0.0420(16) -0.0056(13) 0.0209(14) -0.0070(13)
C26 0.0494(16) 0.0392(15) 0.0430(15) -0.0066(12) 0.0246(13) -0.0065(13)
C27 0.0436(16) 0.0402(16) 0.0479(16) -0.0045(13) 0.0224(13) -0.0119(13)
C28 0.0490(17) 0.0420(16) 0.0427(15) -0.0045(13) 0.0199(13) -0.0135(13)
C29 0.0608(19) 0.061(2) 0.0456(17) -0.0088(15) 0.0203(15) -0.0170(16)
C30 0.053(2) 0.079(2) 0.0544(19) 0.0007(17) 0.0094(16) -0.0227(17)
C31 0.0407(18) 0.083(2) 0.075(2) 0.0039(19) 0.0181(17) -0.0108(16)
C32 0.0470(18) 0.068(2) 0.068(2) -0.0051(16) 0.0324(16) -0.0106(15)
C33 0.0386(15) 0.0403(16) 0.0416(15) -0.0035(13) 0.0175(12) 0.0012(12)
C34 0.0385(15) 0.0358(15) 0.0436(15) -0.0047(13) 0.0175(12) 0.0021(12)
C35 0.0519(17) 0.0468(17) 0.0431(15) -0.0028(14) 0.0205(13) 0.0053(13)
C36 0.0542(18) 0.0402(17) 0.0563(18) -0.0134(14) 0.0189(14) 0.0017(14)
C37 0.0506(17) 0.0328(16) 0.0612(19) -0.0045(14) 0.0197(14) -0.0018(13)
C38 0.0483(16) 0.0414(16) 0.0475(16) 0.0016(13) 0.0207(13) -0.0017(13)
C39 0.0407(15) 0.0414(16) 0.0433(15) -0.0031(13) 0.0217(12) 0.0002(12)
C40 0.0407(15) 0.0411(16) 0.0413(15) -0.0009(12) 0.0179(12) -0.0007(12)
C41 0.0466(16) 0.0429(17) 0.0589(17) -0.0013(14) 0.0268(14) 0.0028(13)
C42 0.0572(18) 0.0443(17) 0.0624(19) 0.0110(14) 0.0253(15) 0.0038(14)
C43 0.0508(17) 0.057(2) 0.0446(16) 0.0062(15) 0.0200(14) -0.0068(15)
C44 0.0591(19) 0.067(2) 0.0500(17) -0.0019(15) 0.0336(15) 0.0040(16)
C45 0.0579(18) 0.0448(16) 0.0505(16) 0.0017(13) 0.0269(14) 0.0114(14)
C46 0.0557(17) 0.0408(16) 0.0524(17) -0.0060(14) 0.0278(14) -0.0091(13)
C47 0.092(2) 0.056(2) 0.078(2) 0.0147(17) 0.026(2) -0.0213(18)
C48 0.112(3) 0.137(3) 0.106(3) 0.020(2) 0.079(3) -0.013(3)

loop_
_atom_type_symbol
_atom_type_description
_atom_type_scat_dispersion_real
_atom_type_scat_dispersion_imag
_atom_type_scat_source
C C 0.0033 0.0016 'International Tables Vol C Tables 4.2.6.8 and 6.1.1.4'
H H 0.0000 0.0000 'International Tables Vol C Tables 4.2.6.8 and 6.1.1.4'
N N 0.0061 0.0033 'International Tables Vol C Tables 4.2.6.8 and 6.1.1.4'
O O 0.0106 0.0060 'International Tables Vol C Tables 4.2.6.8 and 6.1.1.4'

loop_
_geom_angle_atom_site_label_1
_geom_angle_atom_site_label_2
_geom_angle_atom_site_label_3
_geom_angle
C19 O2 C24 118.6(2)
C13 O3 C23 117.9(2)
C1 N1 C4 111.8(2)
O1 C1 N1 125.1(2)
O1 C1 C2 126.4(2)
N1 C1 C2 108.4(2)
C9 C2 C22 101.53(19)
C9 C2 C3 117.55(19)
C22 C2 C3 110.43(18)
C9 C2 C1 115.71(19)
C22 C2 C1 110.45(19)
C3 C2 C1 101.36(18)
C8 C3 C4 120.1(2)
C8 C3 C2 131.2(2)
C4 C3 C2 108.6(2)
C3 C4 C5 122.2(2)
C3 C4 N1 109.4(2)
C5 C4 N1 128.4(2)
C4 C5 C6 117.1(2)
C7 C6 C5 121.2(3)
C6 C7 C8 121.2(3)
C3 C8 C7 118.3(2)
C14 C9 C10 121.6(2)
C14 C9 C2 129.1(2)
C10 C9 C2 109.2(2)
C11 C10 C9 119.6(2)
C11 C10 C15 131.5(2)
C9 C10 C15 108.7(2)
C12 C11 C10 119.2(2)
C11 C12 C13 120.8(3)
O3 C13 C12 115.3(2)
O3 C13 C14 124.1(3)
C12 C13 C14 120.6(3)
C9 C14 C13 118.2(2)
C22 C15 C16 125.0(2)
C22 C15 C10 108.4(2)
C16 C15 C10 126.6(2)
C21 C16 C17 117.3(2)
C21 C16 C15 121.7(2)
C17 C16 C15 120.8(2)
C18 C17 C16 121.2(2)
C17 C18 C19 120.2(2)
O2 C19 C20 124.4(2)
O2 C19 C18 115.4(2)
C20 C19 C18 120.2(2)
C19 C20 C21 118.7(2)
C16 C21 C20 122.3(2)
C15 C22 C2 111.9(2)
C37 O5 C47 117.8(2)
C43 O6 C48 118.4(2)
C25 N2 C28 112.2(2)
O4 C25 N2 126.3(2)
O4 C25 C26 125.7(2)
N2 C25 C26 108.0(2)
C33 C26 C27 117.4(2)
C33 C26 C46 101.66(19)
C27 C26 C46 114.2(2)
C33 C26 C25 113.30(19)
C27 C26 C25 101.28(19)
C46 C26 C25 109.18(19)
C32 C27 C28 119.4(2)
C32 C27 C26 131.5(2)
C28 C27 C26 109.1(2)
C29 C28 C27 122.4(3)
C29 C28 N2 128.5(2)
C27 C28 N2 109.1(2)
C28 C29 C30 117.3(3)
C31 C30 C29 121.2(3)
C30 C31 C32 120.8(3)
C27 C32 C31 118.9(3)
C38 C33 C34 122.1(2)
C38 C33 C26 128.4(2)
C34 C33 C26 109.4(2)
C33 C34 C35 118.9(2)
C33 C34 C39 108.5(2)
C35 C34 C39 132.5(2)
C36 C35 C34 119.2(2)
C35 C36 C37 121.3(2)
O5 C37 C36 115.8(2)
O5 C37 C38 123.9(2)
C36 C37 C38 120.3(2)
C33 C38 C37 118.2(2)
C46 C39 C34 108.7(2)
C46 C39 C40 124.8(2)
C34 C39 C40 126.6(2)
C45 C40 C41 117.5(2)
C45 C40 C39 122.0(2)
C41 C40 C39 120.4(2)
C42 C41 C40 120.9(2)
C41 C42 C43 120.5(2)
C44 C43 O6 125.0(2)
C44 C43 C42 119.7(2)
O6 C43 C42 115.3(3)
C43 C44 C45 119.4(2)
C40 C45 C44 121.8(2)
C39 C46 C26 111.7(2)

loop_
_geom_bond_atom_site_label_1
_geom_bond_atom_site_label_2
_geom_bond_distance
O1 C1 1.229(2)
O2 C19 1.373(3)
O2 C24 1.417(3)
O3 C13 1.368(3)
O3 C23 1.414(3)
N1 C1 1.354(3)
N1 C4 1.404(3)
C1 C2 1.531(3)
C2 C9 1.515(3)
C2 C22 1.516(3)
C2 C3 1.528(3)
C3 C8 1.373(3)
C3 C4 1.382(3)
C4 C5 1.384(3)
C5 C6 1.384(3)
C6 C7 1.371(3)
C7 C8 1.390(3)
C9 C14 1.377(3)
C9 C10 1.392(3)
C10 C11 1.381(3)
C10 C15 1.480(3)
C11 C12 1.380(3)
C12 C13 1.383(3)
C13 C14 1.386(3)
C15 C22 1.337(3)
C15 C16 1.474(3)
C16 C21 1.382(3)
C16 C17 1.390(3)
C17 C18 1.374(3)
C18 C19 1.380(3)
C19 C20 1.376(3)
C20 C21 1.387(3)
O4 C25 1.223(3)
O5 C37 1.372(3)
O5 C47 1.413(3)
O6 C43 1.371(3)
O6 C48 1.412(3)
N2 C25 1.346(3)
N2 C28 1.404(3)
C25 C26 1.550(3)
C26 C33 1.506(3)
C26 C27 1.512(3)
C26 C46 1.514(3)
C27 C32 1.373(3)
C27 C28 1.388(3)
C28 C29 1.375(3)
C29 C30 1.383(4)
C30 C31 1.372(4)
C31 C32 1.390(4)
C33 C38 1.380(3)
C33 C34 1.390(3)
C34 C35 1.391(3)
C34 C39 1.472(3)
C35 C36 1.373(3)
C36 C37 1.384(3)
C37 C38 1.385(3)
C39 C46 1.333(3)
C39 C40 1.480(3)
C40 C45 1.380(3)
C40 C41 1.388(3)
C41 C42 1.373(3)
C42 C43 1.381(3)
C43 C44 1.365(3)
C44 C45 1.388(3)
